data_4335667
loop_
_publ_author_name
'Nian-Tzu Suen'
'Svilen Bobev'

_publ_section_title
;
 New Polar Intermetallic Phases RE2Zn5Tt (RE = La-Nd; Tt = Sn and Pb):
 Synthesis, Structure, Chemical Bonding, and Magnetic Properties
;
_journal_name_full 'Inorganic Chemistry'
_journal_page_first 9102
_journal_page_last 9110
_journal_paper_doi 10.1021/ic401339v
_journal_volume 52
_journal_year 2013
_chemical_formula_moiety Ce2Zn5Pb
_chemical_formula_sum 'Ce2 Pb Zn5'
_chemical_formula_weight 814.28
_chemical_name_systematic
; 
 ? 
;
_space_group_IT_number 63
_symmetry_cell_setting orthorhombic
_symmetry_space_group_name_Hall '-C 2c 2'
_symmetry_space_group_name_H-M 'C m c m'
_atom_sites_solution_primary direct
_atom_sites_solution_secondary difmap
_audit_creation_method SHELXL-97
_cell_angle_alpha 90.00
_cell_angle_beta 90.00
_cell_angle_gamma 90.00
_cell_formula_units_Z 4
_cell_length_a 4.5140(12)
_cell_length_b 16.751(4)
_cell_length_c 9.159(2)
_cell_measurement_reflns_used 941
_cell_measurement_temperature 200(2)
_cell_measurement_theta_max 29.44
_cell_measurement_theta_min 3.30
_cell_volume 692.5(3)
_computing_cell_refinement 'Bruker SAINT'
_computing_data_collection 'Bruker APEX2'
_computing_data_reduction 'Bruker SAINT'
_computing_molecular_graphics 'Bruker SHELXTL'
_computing_publication_material 'Bruker SHELXTL'
_computing_structure_refinement 'SHELXL-97 (Sheldrick, 2008)'
_computing_structure_solution 'SHELXS-97 (Sheldrick, 2008)'
_diffrn_ambient_temperature 200(2)
_diffrn_measured_fraction_theta_full 1.000
_diffrn_measured_fraction_theta_max 1.000
_diffrn_measurement_device_type 'Bruker APEX-II CCD'
_diffrn_measurement_method '\f and \w scans'
_diffrn_radiation_monochromator graphite
_diffrn_radiation_source 'fine-focus sealed tube'
_diffrn_radiation_type MoK\a
_diffrn_radiation_wavelength 0.71073
_diffrn_reflns_av_R_equivalents 0.0547
_diffrn_reflns_av_sigmaI/netI 0.0251
_diffrn_reflns_limit_h_max 5
_diffrn_reflns_limit_h_min -5
_diffrn_reflns_limit_k_max 20
_diffrn_reflns_limit_k_min -20
_diffrn_reflns_limit_l_max 11
_diffrn_reflns_limit_l_min -11
_diffrn_reflns_number 4238
_diffrn_reflns_theta_full 25.00
_diffrn_reflns_theta_max 26.37
_diffrn_reflns_theta_min 2.43
_exptl_absorpt_coefficient_mu 53.945
_exptl_absorpt_correction_T_max 0.4272
_exptl_absorpt_correction_T_min 0.2856
_exptl_absorpt_correction_type multi-scan
_exptl_crystal_colour black
_exptl_crystal_density_diffrn 7.810
_exptl_crystal_description irregular
_exptl_crystal_F_000 1392
_exptl_crystal_size_max 0.03
_exptl_crystal_size_mid 0.03
_exptl_crystal_size_min 0.02
_refine_diff_density_max 1.163
_refine_diff_density_min -1.182
_refine_diff_density_rms 0.316
_refine_ls_extinction_coef 0.00051(4)
_refine_ls_extinction_expression Fc^*^=kFc[1+0.001xFc^2^\l^3^/sin(2\q)]^-1/4^
_refine_ls_extinction_method SHELXL
_refine_ls_goodness_of_fit_ref 1.112
_refine_ls_matrix_type full
_refine_ls_number_parameters 30
_refine_ls_number_reflns 429
_refine_ls_number_restraints 0
_refine_ls_restrained_S_all 1.101
_refine_ls_R_factor_all 0.0250
_refine_ls_R_factor_gt 0.0204
_refine_ls_shift/su_max 0.001
_refine_ls_shift/su_mean 0.000
_refine_ls_structure_factor_coef Fsqd
_refine_ls_weighting_details 'calc w=1/[\s^2^(Fo^2^)+(0.0104P)^2^+10.6318P] where P=(Fo^2^+2Fc^2^)/3'
_refine_ls_weighting_scheme calc
_refine_ls_wR_factor_gt 0.0392
_refine_ls_wR_factor_ref 0.0404
_reflns_number_gt 379
_reflns_number_total 429
_reflns_threshold_expression >2sigma(I)
_cod_data_source_file ic401339v_si_002_6.cif
_cod_data_source_block VI
_cod_original_cell_volume 692.6(3)
_cod_database_code 4335667

loop_
_symmetry_equiv_pos_as_xyz
'x, y, z'
'-x, -y, z+1/2'
'-x, y, -z+1/2'
'x, -y, -z'
'x+1/2, y+1/2, z'
'-x+1/2, -y+1/2, z+1/2'
'-x+1/2, y+1/2, -z+1/2'
'x+1/2, -y+1/2, -z'
'-x, -y, -z'
'x, y, -z-1/2'
'x, -y, z-1/2'
'-x, y, z'
'-x+1/2, -y+1/2, -z'
'x+1/2, y+1/2, -z-1/2'
'x+1/2, -y+1/2, z-1/2'
'-x+1/2, y+1/2, z'

loop_
_atom_site_label
_atom_site_type_symbol
_atom_site_fract_x
_atom_site_fract_y
_atom_site_fract_z
_atom_site_U_iso_or_equiv
_atom_site_adp_type
_atom_site_occupancy
_atom_site_symmetry_multiplicity
_atom_site_calc_flag
_atom_site_refinement_flags
Ce1 Ce 0.0000 0.79491(5) 0.2500 0.0077(2) Uani 1 4 d S
Ce2 Ce 0.0000 0.0000 0.0000 0.0113(2) Uani 1 4 d S
Pb1 Pb 0.0000 0.44513(3) 0.2500 0.00890(18) Uani 1 4 d S
Zn1 Zn 0.0000 0.18485(7) 0.10903(13) 0.0088(3) Uani 1 2 d S
Zn2 Zn 0.0000 0.34224(8) 0.01463(13) 0.0118(3) Uani 1 2 d S
Zn3 Zn 0.0000 0.60612(11) 0.2500 0.0199(5) Uani 1 4 d S

loop_
_atom_site_aniso_label
_atom_site_aniso_U_11
_atom_site_aniso_U_22
_atom_site_aniso_U_33
_atom_site_aniso_U_23
_atom_site_aniso_U_13
_atom_site_aniso_U_12
Ce1 0.0055(4) 0.0086(4) 0.0089(4) 0.000 0.000 0.000
Ce2 0.0082(5) 0.0129(4) 0.0127(5) 0.0043(3) 0.000 0.000
Pb1 0.0089(3) 0.0085(3) 0.0093(3) 0.000 0.000 0.000
Zn1 0.0043(6) 0.0125(6) 0.0094(6) -0.0050(5) 0.000 0.000
Zn2 0.0112(7) 0.0152(7) 0.0091(6) -0.0015(5) 0.000 0.000
Zn3 0.0375(13) 0.0092(9) 0.0130(9) 0.000 0.000 0.000

loop_
_atom_type_symbol
_atom_type_description
_atom_type_scat_dispersion_real
_atom_type_scat_dispersion_imag
_atom_type_scat_source
Zn Zn 0.2839 1.4301 'International Tables Vol C Tables 4.2.6.8 and 6.1.1.4'
Ce Ce -0.2486 2.6331 'International Tables Vol C Tables 4.2.6.8 and 6.1.1.4'
Pb Pb -3.3944 10.1111 'International Tables Vol C Tables 4.2.6.8 and 6.1.1.4'

loop_
_geom_angle_atom_site_label_1
_geom_angle_atom_site_label_2
_geom_angle_atom_site_label_3
_geom_angle
_geom_angle_site_symmetry_1
_geom_angle_site_symmetry_3
Zn3 Ce1 Zn1 54.66(2) . 5_455
Zn3 Ce1 Zn1 54.66(2) . 14_456
Zn1 Ce1 Zn1 47.79(4) 5_455 14_456
Zn3 Ce1 Zn1 54.66(2) . 14_556
Zn1 Ce1 Zn1 109.32(5) 5_455 14_556
Zn1 Ce1 Zn1 90.16(4) 14_456 14_556
Zn3 Ce1 Zn1 54.66(2) . 5
Zn1 Ce1 Zn1 90.16(4) 5_455 5
Zn1 Ce1 Zn1 109.32(5) 14_456 5
Zn1 Ce1 Zn1 47.79(4) 14_556 5
Zn3 Ce1 Zn2 104.25(3) . 14_556
Zn1 Ce1 Zn2 155.49(4) 5_455 14_556
Zn1 Ce1 Zn2 111.56(3) 14_456 14_556
Zn1 Ce1 Zn2 51.31(3) 14_556 14_556
Zn1 Ce1 Zn2 85.26(3) 5 14_556
Zn3 Ce1 Zn2 104.25(3) . 5_455
Zn1 Ce1 Zn2 51.31(3) 5_455 5_455
Zn1 Ce1 Zn2 85.26(3) 14_456 5_455
Zn1 Ce1 Zn2 155.49(4) 14_556 5_455
Zn1 Ce1 Zn2 111.56(3) 5 5_455
Zn2 Ce1 Zn2 151.49(6) 14_556 5_455
Zn3 Ce1 Zn2 104.25(3) . 14_456
Zn1 Ce1 Zn2 85.26(3) 5_455 14_456
Zn1 Ce1 Zn2 51.31(3) 14_456 14_456
Zn1 Ce1 Zn2 111.56(3) 14_556 14_456
Zn1 Ce1 Zn2 155.49(4) 5 14_456
Zn2 Ce1 Zn2 89.00(4) 14_556 14_456
Zn2 Ce1 Zn2 84.05(4) 5_455 14_456
Zn3 Ce1 Zn2 104.25(3) . 5
Zn1 Ce1 Zn2 111.56(3) 5_455 5
Zn1 Ce1 Zn2 155.49(4) 14_456 5
Zn1 Ce1 Zn2 85.26(3) 14_556 5
Zn1 Ce1 Zn2 51.31(3) 5 5
Zn2 Ce1 Zn2 84.05(4) 14_556 5
Zn2 Ce1 Zn2 89.00(4) 5_455 5
Zn2 Ce1 Zn2 151.49(6) 14_456 5
Zn3 Ce1 Zn1 95.89(3) . 2_565
Zn1 Ce1 Zn1 117.53(3) 5_455 2_565
Zn1 Ce1 Zn1 69.90(3) 14_456 2_565
Zn1 Ce1 Zn1 69.90(3) 14_556 2_565
Zn1 Ce1 Zn1 117.53(3) 5 2_565
Zn2 Ce1 Zn1 46.28(2) 14_556 2_565
Zn2 Ce1 Zn1 129.84(2) 5_455 2_565
Zn2 Ce1 Zn1 46.28(2) 14_456 2_565
Zn2 Ce1 Zn1 129.84(2) 5 2_565
Zn3 Ce1 Zn1 95.89(3) . 9_565
Zn1 Ce1 Zn1 69.90(3) 5_455 9_565
Zn1 Ce1 Zn1 117.53(3) 14_456 9_565
Zn1 Ce1 Zn1 117.53(3) 14_556 9_565
Zn1 Ce1 Zn1 69.90(3) 5 9_565
Zn2 Ce1 Zn1 129.84(2) 14_556 9_565
Zn2 Ce1 Zn1 46.28(2) 5_455 9_565
Zn2 Ce1 Zn1 129.84(2) 14_456 9_565
Zn2 Ce1 Zn1 46.28(2) 5 9_565
Zn1 Ce1 Zn1 168.22(5) 2_565 9_565
Zn3 Ce1 Zn2 46.53(3) . 9_565
Zn1 Ce1 Zn2 46.22(2) 5_455 9_565
Zn1 Ce1 Zn2 84.04(3) 14_456 9_565
Zn1 Ce1 Zn2 84.04(3) 14_556 9_565
Zn1 Ce1 Zn2 46.22(2) 5 9_565
Zn2 Ce1 Zn2 130.94(2) 14_556 9_565
Zn2 Ce1 Zn2 71.55(3) 5_455 9_565
Zn2 Ce1 Zn2 130.94(2) 14_456 9_565
Zn2 Ce1 Zn2 71.55(3) 5 9_565
Zn1 Ce1 Zn2 142.42(4) 2_565 9_565
Zn1 Ce1 Zn2 49.35(3) 9_565 9_565
Zn1 Ce2 Zn1 180.000(13) 9 .
Zn1 Ce2 Pb1 92.95(2) 9 13_455
Zn1 Ce2 Pb1 87.05(2) . 13_455
Zn1 Ce2 Pb1 87.05(2) 9 5_545
Zn1 Ce2 Pb1 92.95(2) . 5_545
Pb1 Ce2 Pb1 180.000(18) 13_455 5_545
Zn1 Ce2 Pb1 92.95(2) 9 13
Zn1 Ce2 Pb1 87.05(2) . 13
Pb1 Ce2 Pb1 84.90(2) 13_455 13
Pb1 Ce2 Pb1 95.10(2) 5_545 13
Zn1 Ce2 Pb1 87.05(2) 9 5_445
Zn1 Ce2 Pb1 92.95(2) . 5_445
Pb1 Ce2 Pb1 95.10(2) 13_455 5_445
Pb1 Ce2 Pb1 84.90(2) 5_545 5_445
Pb1 Ce2 Pb1 180.000(18) 13 5_445
Zn1 Ce2 Zn2 135.34(2) 9 13
Zn1 Ce2 Zn2 44.66(2) . 13
Pb1 Ce2 Zn2 101.70(2) 13_455 13
Pb1 Ce2 Zn2 78.30(2) 5_545 13
Pb1 Ce2 Zn2 47.68(2) 13 13
Pb1 Ce2 Zn2 132.32(2) 5_445 13
Zn1 Ce2 Zn2 44.66(2) 9 5_445
Zn1 Ce2 Zn2 135.34(2) . 5_445
Pb1 Ce2 Zn2 78.30(2) 13_455 5_445
Pb1 Ce2 Zn2 101.70(2) 5_545 5_445
Pb1 Ce2 Zn2 132.32(2) 13 5_445
Pb1 Ce2 Zn2 47.68(2) 5_445 5_445
Zn2 Ce2 Zn2 180.00(3) 13 5_445
Zn1 Ce2 Zn2 135.34(2) 9 13_455
Zn1 Ce2 Zn2 44.66(2) . 13_455
Pb1 Ce2 Zn2 47.68(2) 13_455 13_455
Pb1 Ce2 Zn2 132.32(2) 5_545 13_455
Pb1 Ce2 Zn2 101.70(2) 13 13_455
Pb1 Ce2 Zn2 78.30(2) 5_445 13_455
Zn2 Ce2 Zn2 80.93(3) 13 13_455
Zn2 Ce2 Zn2 99.07(3) 5_445 13_455
Zn1 Ce2 Zn2 44.66(2) 9 5_545
Zn1 Ce2 Zn2 135.34(2) . 5_545
Pb1 Ce2 Zn2 132.32(2) 13_455 5_545
Pb1 Ce2 Zn2 47.68(2) 5_545 5_545
Pb1 Ce2 Zn2 78.30(2) 13 5_545
Pb1 Ce2 Zn2 101.70(2) 5_445 5_545
Zn2 Ce2 Zn2 99.07(3) 13 5_545
Zn2 Ce2 Zn2 80.93(3) 5_445 5_545
Zn2 Ce2 Zn2 180.00(3) 13_455 5_545
Zn1 Ce2 Ce1 128.44(3) 9 9_565
Zn1 Ce2 Ce1 51.56(3) . 9_565
Pb1 Ce2 Ce1 52.522(12) 13_455 9_565
Pb1 Ce2 Ce1 127.478(12) 5_545 9_565
Pb1 Ce2 Ce1 52.522(12) 13 9_565
Pb1 Ce2 Ce1 127.478(12) 5_445 9_565
Zn2 Ce2 Ce1 49.18(2) 13 9_565
Zn2 Ce2 Ce1 130.82(2) 5_445 9_565
Zn2 Ce2 Ce1 49.18(2) 13_455 9_565
Zn2 Ce2 Ce1 130.82(2) 5_545 9_565
Zn1 Ce2 Ce1 51.56(3) 9 1_545
Zn1 Ce2 Ce1 128.44(3) . 1_545
Pb1 Ce2 Ce1 127.478(12) 13_455 1_545
Pb1 Ce2 Ce1 52.522(12) 5_545 1_545
Pb1 Ce2 Ce1 127.478(12) 13 1_545
Pb1 Ce2 Ce1 52.522(12) 5_445 1_545
Zn2 Ce2 Ce1 130.82(2) 13 1_545
Zn2 Ce2 Ce1 49.18(2) 5_445 1_545
Zn2 Ce2 Ce1 130.82(2) 13_455 1_545
Zn2 Ce2 Ce1 49.18(2) 5_545 1_545
Ce1 Ce2 Ce1 180.000(13) 9_565 1_545
Zn3 Pb1 Zn2 128.64(3) . 10_556
Zn3 Pb1 Zn2 128.64(3) . .
Zn2 Pb1 Zn2 102.71(6) 10_556 .
Zn3 Pb1 Ce2 74.047(10) . 6
Zn2 Pb1 Ce2 68.70(2) 10_556 6
Zn2 Pb1 Ce2 134.947(15) . 6
Zn3 Pb1 Ce2 74.047(10) . 5_455
Zn2 Pb1 Ce2 134.947(15) 10_556 5_455
Zn2 Pb1 Ce2 68.70(2) . 5_455
Ce2 Pb1 Ce2 148.09(2) 6 5_455
Zn3 Pb1 Ce2 74.047(10) . 6_455
Zn2 Pb1 Ce2 68.70(2) 10_556 6_455
Zn2 Pb1 Ce2 134.947(15) . 6_455
Ce2 Pb1 Ce2 84.90(2) 6 6_455
Ce2 Pb1 Ce2 86.43(2) 5_455 6_455
Zn3 Pb1 Ce2 74.047(10) . 5
Zn2 Pb1 Ce2 134.947(15) 10_556 5
Zn2 Pb1 Ce2 68.70(2) . 5
Ce2 Pb1 Ce2 86.43(2) 6 5
Ce2 Pb1 Ce2 84.90(2) 5_455 5
Ce2 Pb1 Ce2 148.09(2) 6_455 5
Zn3 Pb1 Ce1 138.111(16) . 5_445
Zn2 Pb1 Ce1 62.30(2) 10_556 5_445
Zn2 Pb1 Ce1 62.30(2) . 5_445
Ce2 Pb1 Ce1 130.940(14) 6 5_445
Ce2 Pb1 Ce1 75.756(16) 5_455 5_445
Ce2 Pb1 Ce1 75.756(16) 6_455 5_445
Ce2 Pb1 Ce1 130.940(14) 5 5_445
Zn3 Pb1 Ce1 138.111(16) . 5_545
Zn2 Pb1 Ce1 62.30(2) 10_556 5_545
Zn2 Pb1 Ce1 62.30(2) . 5_545
Ce2 Pb1 Ce1 75.756(16) 6 5_545
Ce2 Pb1 Ce1 130.940(14) 5_455 5_545
Ce2 Pb1 Ce1 130.940(14) 6_455 5_545
Ce2 Pb1 Ce1 75.756(16) 5 5_545
Ce1 Pb1 Ce1 83.78(3) 5_445 5_545
Zn2 Zn1 Zn2 123.21(7) 13_455 13
Zn2 Zn1 Zn1 116.20(4) 13_455 10_556
Zn2 Zn1 Zn1 116.20(4) 13 10_556
Zn2 Zn1 Zn2 91.75(5) 13_455 .
Zn2 Zn1 Zn2 91.75(4) 13 .
Zn1 Zn1 Zn2 108.16(3) 10_556 .
Zn2 Zn1 Zn3 55.56(3) 13_455 5_445
Zn2 Zn1 Zn3 142.79(7) 13 5_445
Zn1 Zn1 Zn3 63.71(2) 10_556 5_445
Zn2 Zn1 Zn3 124.60(4) . 5_445
Zn2 Zn1 Zn3 142.79(7) 13_455 5_545
Zn2 Zn1 Zn3 55.56(3) 13 5_545
Zn1 Zn1 Zn3 63.71(2) 10_556 5_545
Zn2 Zn1 Zn3 124.60(4) . 5_545
Zn3 Zn1 Zn3 101.45(6) 5_445 5_545
Zn2 Zn1 Ce1 154.69(6) 13_455 5_545
Zn2 Zn1 Ce1 70.02(3) 13 5_545
Zn1 Zn1 Ce1 66.11(2) 10_556 5_545
Zn2 Zn1 Ce1 64.95(3) . 5_545
Zn3 Zn1 Ce1 129.08(4) 5_445 5_545
Zn3 Zn1 Ce1 62.23(4) 5_545 5_545
Zn2 Zn1 Ce1 70.02(3) 13_455 5_445
Zn2 Zn1 Ce1 154.69(6) 13 5_445
Zn1 Zn1 Ce1 66.11(2) 10_556 5_445
Zn2 Zn1 Ce1 64.95(3) . 5_445
Zn3 Zn1 Ce1 62.23(4) 5_445 5_445
Zn3 Zn1 Ce1 129.08(4) 5_545 5_445
Ce1 Zn1 Ce1 90.16(4) 5_545 5_445
Zn2 Zn1 Ce2 72.31(4) 13_455 .
Zn2 Zn1 Ce2 72.31(4) 13 .
Zn1 Zn1 Ce2 107.87(2) 10_556 .
Zn2 Zn1 Ce2 143.97(5) . .
Zn3 Zn1 Ce2 72.87(4) 5_445 .
Zn3 Zn1 Ce2 72.87(4) 5_545 .
Ce1 Zn1 Ce2 132.44(2) 5_545 .
Ce1 Zn1 Ce2 132.44(2) 5_445 .
Zn2 Zn1 Ce1 65.10(4) 13_455 9_565
Zn2 Zn1 Ce1 65.10(4) 13 9_565
Zn1 Zn1 Ce1 174.11(3) 10_556 9_565
Zn2 Zn1 Ce1 65.96(4) . 9_565
Zn3 Zn1 Ce1 119.14(3) 5_445 9_565
Zn3 Zn1 Ce1 119.14(3) 5_545 9_565
Ce1 Zn1 Ce1 110.10(3) 5_545 9_565
Ce1 Zn1 Ce1 110.10(3) 5_445 9_565
Ce2 Zn1 Ce1 78.01(3) . 9_565
Zn1 Zn2 Zn1 123.21(7) 13_455 13
Zn1 Zn2 Zn3 69.13(4) 13_455 9_565
Zn1 Zn2 Zn3 69.13(4) 13 9_565
Zn1 Zn2 Pb1 117.08(4) 13_455 .
Zn1 Zn2 Pb1 117.08(4) 13 .
Zn3 Zn2 Pb1 121.71(6) 9_565 .
Zn1 Zn2 Zn1 88.25(4) 13_455 .
Zn1 Zn2 Zn1 88.25(4) 13 .
Zn3 Zn2 Zn1 127.80(7) 9_565 .
Pb1 Zn2 Zn1 110.49(5) . .
Zn1 Zn2 Ce1 150.29(6) 13_455 5_545
Zn1 Zn2 Ce1 68.62(3) 13 5_545
Zn3 Zn2 Ce1 135.499(19) 9_565 5_545
Pb1 Zn2 Ce1 68.34(3) . 5_545
Zn1 Zn2 Ce1 63.73(3) . 5_545
Zn1 Zn2 Ce1 68.62(3) 13_455 5_445
Zn1 Zn2 Ce1 150.29(6) 13 5_445
Zn3 Zn2 Ce1 135.499(19) 9_565 5_445
Pb1 Zn2 Ce1 68.34(3) . 5_445
Zn1 Zn2 Ce1 63.73(3) . 5_445
Ce1 Zn2 Ce1 89.00(4) 5_545 5_445
Zn1 Zn2 Ce1 63.77(4) 13_455 9_565
Zn1 Zn2 Ce1 63.77(4) 13 9_565
Zn3 Zn2 Ce1 63.11(5) 9_565 9_565
Pb1 Zn2 Ce1 175.18(5) . 9_565
Zn1 Zn2 Ce1 64.69(4) . 9_565
Ce1 Zn2 Ce1 108.45(3) 5_545 9_565
Ce1 Zn2 Ce1 108.45(3) 5_445 9_565
Zn1 Zn2 Ce2 133.49(5) 13_455 5
Zn1 Zn2 Ce2 63.03(3) 13 5
Zn3 Zn2 Ce2 73.04(4) 9_565 5
Pb1 Zn2 Ce2 63.61(2) . 5
Zn1 Zn2 Ce2 137.23(2) . 5
Ce1 Zn2 Ce2 76.00(2) 5_545 5
Ce1 Zn2 Ce2 131.89(4) 5_445 5
Ce1 Zn2 Ce2 119.65(3) 9_565 5
Zn1 Zn2 Ce2 63.03(3) 13_455 5_455
Zn1 Zn2 Ce2 133.49(5) 13 5_455
Zn3 Zn2 Ce2 73.04(4) 9_565 5_455
Pb1 Zn2 Ce2 63.61(3) . 5_455
Zn1 Zn2 Ce2 137.23(2) . 5_455
Ce1 Zn2 Ce2 131.89(4) 5_545 5_455
Ce1 Zn2 Ce2 76.00(2) 5_445 5_455
Ce1 Zn2 Ce2 119.65(3) 9_565 5_455
Ce2 Zn2 Ce2 80.93(3) 5 5_455
Zn2 Zn3 Zn2 140.72(10) 2_565 9_565
Zn2 Zn3 Pb1 109.64(5) 2_565 .
Zn2 Zn3 Pb1 109.64(5) 9_565 .
Zn2 Zn3 Zn1 55.31(3) 2_565 14_556
Zn2 Zn3 Zn1 105.37(5) 9_565 14_556
Pb1 Zn3 Zn1 116.89(4) . 14_556
Zn2 Zn3 Zn1 105.37(5) 2_565 5_455
Zn2 Zn3 Zn1 55.31(3) 9_565 5_455
Pb1 Zn3 Zn1 116.89(4) . 5_455
Zn1 Zn3 Zn1 126.21(8) 14_556 5_455
Zn2 Zn3 Zn1 105.37(5) 2_565 5
Zn2 Zn3 Zn1 55.31(3) 9_565 5
Pb1 Zn3 Zn1 116.89(4) . 5
Zn1 Zn3 Zn1 52.57(5) 14_556 5
Zn1 Zn3 Zn1 101.45(6) 5_455 5
Zn2 Zn3 Zn1 55.31(3) 2_565 14_456
Zn2 Zn3 Zn1 105.37(5) 9_565 14_456
Pb1 Zn3 Zn1 116.89(4) . 14_456
Zn1 Zn3 Zn1 101.45(6) 14_556 14_456
Zn1 Zn3 Zn1 52.57(5) 5_455 14_456
Zn1 Zn3 Zn1 126.21(8) 5 14_456
Zn2 Zn3 Ce1 70.36(5) 2_565 .
Zn2 Zn3 Ce1 70.36(5) 9_565 .
Pb1 Zn3 Ce1 180.0 . .
Zn1 Zn3 Ce1 63.11(4) 14_556 .
Zn1 Zn3 Ce1 63.11(4) 5_455 .
Zn1 Zn3 Ce1 63.11(4) 5 .
Zn1 Zn3 Ce1 63.11(4) 14_456 .

loop_
_geom_bond_atom_site_label_1
_geom_bond_atom_site_label_2
_geom_bond_distance
_geom_bond_site_symmetry_2
Ce1 Zn3 3.162(2) .
Ce1 Zn1 3.1875(11) 5_455
Ce1 Zn1 3.1875(11) 14_456
Ce1 Zn1 3.1875(11) 14_556
Ce1 Zn1 3.1875(11) 5
Ce1 Zn2 3.2202(11) 14_556
Ce1 Zn2 3.2202(11) 5_455
Ce1 Zn2 3.2202(11) 14_456
Ce1 Zn2 3.2202(11) 5
Ce1 Zn1 3.3058(15) 2_565
Ce1 Zn1 3.3058(15) 9_565
Ce1 Zn2 3.3396(14) 9_565
Ce2 Zn1 3.2535(14) 9
Ce2 Zn1 3.2535(14) .
Ce2 Pb1 3.3439(6) 13_455
Ce2 Pb1 3.3439(6) 5_545
Ce2 Pb1 3.3439(6) 13
Ce2 Pb1 3.3439(6) 5_445
Ce2 Zn2 3.4779(12) 13
Ce2 Zn2 3.4779(12) 5_445
Ce2 Zn2 3.4779(12) 13_455
Ce2 Zn2 3.4779(12) 5_545
Ce2 Ce1 4.1287(11) 9_565
Ce2 Ce1 4.1287(11) 1_545
Pb1 Zn3 2.697(2) .
Pb1 Zn2 2.7601(14) 10_556
Pb1 Zn2 2.7601(14) .
Pb1 Ce2 3.3439(6) 6
Pb1 Ce2 3.3439(6) 5_455
Pb1 Ce2 3.3439(6) 6_455
Pb1 Ce2 3.3439(6) 5
Pb1 Ce1 3.3803(10) 5_445
Pb1 Ce1 3.3803(10) 5_545
Zn1 Zn2 2.5657(10) 13_455
Zn1 Zn2 2.5657(10) 13
Zn1 Zn1 2.582(2) 10_556
Zn1 Zn2 2.7746(18) .
Zn1 Zn3 2.9156(12) 5_445
Zn1 Zn3 2.9156(12) 5_545
Zn1 Ce1 3.1875(11) 5_545
Zn1 Ce1 3.1875(11) 5_445
Zn1 Ce1 3.3058(15) 9_565
Zn2 Zn1 2.5657(10) 13_455
Zn2 Zn1 2.5657(10) 13
Zn2 Zn3 2.5735(15) 9_565
Zn2 Ce1 3.2202(11) 5_545
Zn2 Ce1 3.2202(11) 5_445
Zn2 Ce1 3.3396(14) 9_565
Zn2 Ce2 3.4779(12) 5
Zn2 Ce2 3.4779(12) 5_455
Zn3 Zn2 2.5735(15) 2_565
Zn3 Zn2 2.5735(15) 9_565
Zn3 Zn1 2.9155(12) 14_556
Zn3 Zn1 2.9155(12) 5_455
Zn3 Zn1 2.9155(12) 5
Zn3 Zn1 2.9155(12) 14_456
